data_4115239
loop_
_publ_author_name
'Kazuko Matsumoto'
'Yoshihiro Moriya'
'Hiroyasu Sugiyama'
'Md. Munkir Hossain'
'Yong-Shou Lin'

_publ_section_title
;
 Dehydration Reaction of Hydroxyl Substituted Alkenes and Alkynes on the
 Ru2S2 Complex
;
_journal_name_full 'Journal of the American Chemical Society'
_journal_page_first 13106
_journal_page_last 13113
_journal_paper_doi 10.1021/ja020660z
_journal_volume 124
_journal_year 2002
_chemical_formula_sum 'C34 H68 F12 N6 O25 P4 Ru2 S6'
_chemical_formula_weight 1707.32
_chemical_name_systematic
; 
 ? 
;
_space_group_IT_number 2
_symmetry_cell_setting triclinic
_symmetry_space_group_name_Hall '-P 1'
_symmetry_space_group_name_H-M 'P -1'
_atom_sites_solution_hydrogens geom
_atom_sites_solution_primary direct
_atom_sites_solution_secondary difmap
_audit_creation_method SHELXL-97
_cell_angle_alpha 77.9390(10)
_cell_angle_beta 86.6990(10)
_cell_angle_gamma 67.0870(10)
_cell_formula_units_Z 2
_cell_length_a 12.3760(7)
_cell_length_b 12.6209(7)
_cell_length_c 24.2159(14)
_cell_measurement_temperature 293(2)
_cell_volume 3405.9(3)
_computing_structure_refinement 'SHELXL-97 (Sheldrick, 1997)'
_computing_structure_solution 'SHELXS-97 (Sheldrick, 1990)'
_diffrn_ambient_temperature 293(2)
_diffrn_measured_fraction_theta_full 0.957
_diffrn_measured_fraction_theta_max 0.957
_diffrn_radiation_monochromator graphite
_diffrn_radiation_source 'fine-focus sealed tube'
_diffrn_radiation_type MoK\a
_diffrn_radiation_wavelength 0.71073
_diffrn_reflns_av_R_equivalents 0.0141
_diffrn_reflns_av_sigmaI/netI 0.0288
_diffrn_reflns_limit_h_max 15
_diffrn_reflns_limit_h_min -16
_diffrn_reflns_limit_k_max 16
_diffrn_reflns_limit_k_min -16
_diffrn_reflns_limit_l_max 31
_diffrn_reflns_limit_l_min -26
_diffrn_reflns_number 21083
_diffrn_reflns_theta_full 27.56
_diffrn_reflns_theta_max 27.56
_diffrn_reflns_theta_min 0.86
_exptl_absorpt_coefficient_mu 0.828
_exptl_crystal_density_diffrn 1.665
_exptl_crystal_F_000 1732
_refine_diff_density_max 1.567
_refine_diff_density_min -1.133
_refine_diff_density_rms 0.129
_refine_ls_extinction_method none
_refine_ls_goodness_of_fit_ref 1.043
_refine_ls_hydrogen_treatment mixed
_refine_ls_matrix_type full
_refine_ls_number_parameters 712
_refine_ls_number_reflns 15061
_refine_ls_number_restraints 78
_refine_ls_restrained_S_all 1.074
_refine_ls_R_factor_all 0.0868
_refine_ls_R_factor_gt 0.0691
_refine_ls_shift/su_max 1.608
_refine_ls_shift/su_mean 0.174
_refine_ls_structure_factor_coef Fsqd
_refine_ls_weighting_details 'calc w=1/[\s^2^(Fo^2^)+(0.1405P)^2^+5.9280P] where P=(Fo^2^+2Fc^2^)/3'
_refine_ls_weighting_scheme calc
_refine_ls_wR_factor_gt 0.2059
_refine_ls_wR_factor_ref 0.2244
_reflns_number_gt 11504
_reflns_number_total 15061
_reflns_threshold_expression >2sigma(I)
_cod_data_source_file ja020660z_01.cif
_cod_data_source_block complex2
_cod_database_code 4115239

loop_
_symmetry_equiv_pos_as_xyz
'x, y, z'
'-x, -y, -z'

loop_
_atom_site_label
_atom_site_type_symbol
_atom_site_fract_x
_atom_site_fract_y
_atom_site_fract_z
_atom_site_U_iso_or_equiv
_atom_site_adp_type
_atom_site_occupancy
_atom_site_symmetry_multiplicity
_atom_site_calc_flag
_atom_site_refinement_flags
Ru1 Ru 0.27311(3) -0.05866(3) 0.319106(17) 0.03782(13) Uani 1 1 d .
Ru2 Ru -0.14954(4) 0.16766(4) 0.185114(18) 0.04162(14) Uani 1 1 d .
S1 S 0.09465(11) -0.04414(11) 0.28247(6) 0.0404(3) Uani 1 1 d .
S2 S -0.03616(11) 0.13235(11) 0.26632(5) 0.0387(3) Uani 1 1 d .
P1 P 0.32067(14) -0.25432(13) 0.34426(7) 0.0514(4) Uani 1 1 d .
P2 P 0.36079(14) -0.08503(14) 0.23599(7) 0.0498(3) Uani 1 1 d .
P3 P -0.00453(15) 0.18791(16) 0.12999(7) 0.0540(4) Uani 1 1 d .
P4 P -0.21626(14) 0.35858(14) 0.19121(8) 0.0547(4) Uani 1 1 d .
N1 N 0.4289(4) -0.0741(4) 0.3523(2) 0.0481(10) Uani 1 1 d .
N2 N 0.2248(4) 0.1262(4) 0.2990(2) 0.0441(10) Uani 1 1 d .
N3 N 0.2075(4) -0.0296(4) 0.4006(2) 0.0460(10) Uani 1 1 d .
N4 N -0.2507(5) 0.2015(5) 0.1134(2) 0.0617(14) Uani 1 1 d .
N5 N -0.3028(5) 0.1595(5) 0.2292(2) 0.0545(12) Uani 1 1 d .
N6 N -0.0940(5) -0.0139(5) 0.1841(2) 0.0520(11) Uani 1 1 d .
C1 C 0.0175(5) -0.1015(5) 0.3402(3) 0.0517(13) Uani 1 1 d .
H1A H 0.0269 -0.1804 0.3379 0.062 Uiso 1 1 calc R
H1B H 0.0505 -0.1048 0.3762 0.062 Uiso 1 1 calc R
C2 C -0.1118(5) -0.0221(5) 0.3360(3) 0.0512(13) Uani 1 1 d .
H2A H -0.1484 -0.0311 0.3039 0.061 Uiso 1 1 calc R
H2B H -0.1506 -0.0439 0.3699 0.061 Uiso 1 1 calc R
C3 C -0.1248(5) 0.1033(6) 0.3293(3) 0.0473(12) Uani 1 1 d .
C4 C -0.1201(9) 0.2423(8) 0.3790(4) 0.089(3) Uani 1 1 d .
H4A H -0.0870 0.2817 0.3482 0.106 Uiso 1 1 calc R
H4B H -0.2050 0.2793 0.3750 0.106 Uiso 1 1 calc R
C5 C -0.084(2) 0.2523(12) 0.4311(6) 0.176(8) Uani 1 1 d .
H5 H -0.0030 0.2327 0.4305 0.211 Uiso 1 1 calc R
C6 C -0.117(3) 0.276(2) 0.4743(9) 0.36(2) Uani 1 1 d .
H6A H -0.1958 0.2977 0.4824 0.430 Uiso 1 1 calc R
H6B H -0.0639 0.2728 0.5011 0.430 Uiso 1 1 calc R
C7 C 0.5103(5) -0.0816(6) 0.3737(3) 0.0560(14) Uani 1 1 d .
C8 C 0.6182(7) -0.0944(9) 0.4015(5) 0.093(3) Uani 1 1 d .
H8A H 0.6412 -0.1621 0.4317 0.139 Uiso 1 1 calc R
H8B H 0.6045 -0.0256 0.4164 0.139 Uiso 1 1 calc R
H8C H 0.6795 -0.1037 0.3746 0.139 Uiso 1 1 calc R
C9 C 0.1887(6) 0.2251(6) 0.2904(3) 0.0576(15) Uani 1 1 d .
C10 C 0.1382(10) 0.3544(7) 0.2769(6) 0.108(4) Uani 1 1 d .
H10A H 0.1514 0.3816 0.2381 0.163 Uiso 1 1 calc R
H10B H 0.1750 0.3836 0.3007 0.163 Uiso 1 1 calc R
H10C H 0.0554 0.3824 0.2833 0.163 Uiso 1 1 calc R
C11 C 0.1940(6) -0.0122(6) 0.4449(3) 0.0572(15) Uani 1 1 d .
C12 C 0.1761(9) 0.0126(10) 0.5017(3) 0.098(3) Uani 1 1 d .
H12A H 0.2461 -0.0337 0.5244 0.147 Uiso 1 1 calc R
H12B H 0.1120 -0.0065 0.5183 0.147 Uiso 1 1 calc R
H12C H 0.1584 0.0945 0.4997 0.147 Uiso 1 1 calc R
C13 C -0.3043(8) 0.2140(7) 0.0753(4) 0.080(2) Uani 1 1 d .
C14 C -0.3715(14) 0.2326(11) 0.0244(6) 0.152(6) Uani 1 1 d .
H14A H -0.3824 0.3080 0.0014 0.228 Uiso 1 1 calc R
H14B H -0.4467 0.2298 0.0345 0.228 Uiso 1 1 calc R
H14C H -0.3300 0.1723 0.0037 0.228 Uiso 1 1 calc R
C15 C -0.3953(6) 0.1770(6) 0.2432(3) 0.0592(15) Uani 1 1 d .
C16 C -0.5149(7) 0.2037(10) 0.2618(4) 0.089(3) Uani 1 1 d .
H16A H -0.5204 0.2172 0.2996 0.133 Uiso 1 1 calc R
H16B H -0.5366 0.1388 0.2610 0.133 Uiso 1 1 calc R
H16C H -0.5669 0.2728 0.2371 0.133 Uiso 1 1 calc R
C17 C -0.0561(6) -0.1105(6) 0.1851(3) 0.0583(15) Uani 1 1 d .
C18 C -0.0064(11) -0.2350(7) 0.1856(5) 0.103(3) Uani 1 1 d .
H18A H 0.0391 -0.2489 0.1524 0.154 Uiso 1 1 calc R
H18B H -0.0684 -0.2628 0.1859 0.154 Uiso 1 1 calc R
H18C H 0.0432 -0.2759 0.2186 0.154 Uiso 1 1 calc R
C19 C 0.2665(11) -0.4049(8) 0.4246(6) 0.131(5) Uani 1 1 d .
H19A H 0.2033 -0.4176 0.4097 0.196 Uiso 1 1 calc R
H19B H 0.2611 -0.4143 0.4649 0.196 Uiso 1 1 calc R
H19C H 0.3401 -0.4609 0.4153 0.196 Uiso 1 1 calc R
C20 C 0.5213(9) -0.3680(8) 0.4040(4) 0.096(3) Uani 1 1 d .
H20A H 0.4772 -0.3172 0.4288 0.143 Uiso 1 1 calc R
H20B H 0.5928 -0.3564 0.3948 0.143 Uiso 1 1 calc R
H20C H 0.5392 -0.4483 0.4223 0.143 Uiso 1 1 calc R
C21 C 0.3103(9) -0.4154(8) 0.2882(6) 0.114(4) Uani 1 1 d .
H21A H 0.3664 -0.4695 0.3170 0.171 Uiso 1 1 calc R
H21B H 0.3443 -0.4214 0.2518 0.171 Uiso 1 1 calc R
H21C H 0.2418 -0.4340 0.2902 0.171 Uiso 1 1 calc R
C22 C 0.5894(6) -0.2171(8) 0.2563(4) 0.083(2) Uani 1 1 d .
H22A H 0.5860 -0.1455 0.2655 0.125 Uiso 1 1 calc R
H22B H 0.6473 -0.2389 0.2281 0.125 Uiso 1 1 calc R
H22C H 0.6104 -0.2783 0.2896 0.125 Uiso 1 1 calc R
C23 C 0.3157(11) -0.1567(12) 0.1450(5) 0.132(5) Uani 1 1 d .
H23A H 0.3629 -0.1265 0.1187 0.198 Uiso 1 1 calc R
H23B H 0.2467 -0.1493 0.1257 0.198 Uiso 1 1 calc R
H23C H 0.3600 -0.2380 0.1607 0.198 Uiso 1 1 calc R
C24 C 0.4643(11) 0.0277(9) 0.1590(4) 0.116(4) Uani 1 1 d .
H24A H 0.5306 -0.0450 0.1601 0.174 Uiso 1 1 calc R
H24B H 0.4910 0.0909 0.1548 0.174 Uiso 1 1 calc R
H24C H 0.4132 0.0414 0.1277 0.174 Uiso 1 1 calc R
C25 C 0.1820(9) 0.2374(11) 0.1414(5) 0.111(4) Uani 1 1 d .
H25A H 0.2340 0.1840 0.1195 0.167 Uiso 1 1 calc R
H25B H 0.2256 0.2417 0.1718 0.167 Uiso 1 1 calc R
H25C H 0.1465 0.3139 0.1177 0.167 Uiso 1 1 calc R
C26 C 0.0193(10) 0.0468(11) 0.0588(4) 0.104(3) Uani 1 1 d .
H26A H -0.0646 0.0855 0.0589 0.156 Uiso 1 1 calc R
H26B H 0.0412 -0.0367 0.0689 0.156 Uiso 1 1 calc R
H26C H 0.0468 0.0670 0.0218 0.156 Uiso 1 1 calc R
C27 C 0.0015(11) 0.3310(13) 0.0320(5) 0.151(6) Uani 1 1 d .
H27A H 0.0047 0.4060 0.0313 0.226 Uiso 1 1 calc R
H27B H -0.0408 0.3353 -0.0009 0.226 Uiso 1 1 calc R
H27C H 0.0798 0.2728 0.0324 0.226 Uiso 1 1 calc R
C28 C -0.1327(11) 0.5276(8) 0.1825(6) 0.124(5) Uani 1 1 d .
H28A H -0.2100 0.5773 0.1672 0.186 Uiso 1 1 calc R
H28B H -0.0754 0.5433 0.1574 0.186 Uiso 1 1 calc R
H28C H -0.1236 0.5431 0.2187 0.186 Uiso 1 1 calc R
C29 C -0.3500(12) 0.4744(10) 0.2682(5) 0.136(5) Uani 1 1 d .
H29A H -0.3157 0.5322 0.2597 0.204 Uiso 1 1 calc R
H29B H -0.3608 0.4570 0.3081 0.204 Uiso 1 1 calc R
H29C H -0.4246 0.5044 0.2487 0.204 Uiso 1 1 calc R
C30 C -0.344(2) 0.4961(14) 0.1031(9) 0.250(14) Uani 1 1 d .
H30A H -0.3123 0.5550 0.0900 0.374 Uiso 1 1 calc R
H30B H -0.4282 0.5315 0.0992 0.374 Uiso 1 1 calc R
H30C H -0.3142 0.4361 0.0811 0.374 Uiso 1 1 calc R
O1 O -0.0816(4) 0.1200(4) 0.37673(18) 0.0582(11) Uani 1 1 d .
O2 O 0.2589(5) -0.2870(4) 0.4003(2) 0.0736(14) Uani 1 1 d .
O3 O 0.4530(4) -0.3413(4) 0.3530(2) 0.0681(13) Uani 1 1 d .
O4 O 0.2784(5) -0.2993(4) 0.2967(2) 0.0706(13) Uani 1 1 d .
O5 O 0.4749(4) -0.1995(4) 0.2344(2) 0.0689(13) Uani 1 1 d .
O6 O 0.2819(5) -0.0910(5) 0.1898(2) 0.0752(15) Uani 1 1 d .
O7 O 0.3997(5) 0.0211(4) 0.2124(2) 0.0702(13) Uani 1 1 d .
O8 O 0.0961(4) 0.1980(5) 0.1630(2) 0.0652(12) Uani 1 1 d .
O9 O 0.0713(5) 0.0837(6) 0.0991(2) 0.0792(15) Uani 1 1 d .
O10 O -0.0566(5) 0.2994(6) 0.0813(2) 0.0856(17) Uani 1 1 d .
O11 O -0.1168(5) 0.4077(4) 0.1886(3) 0.0848(17) Uani 1 1 d .
O12 O -0.2738(5) 0.3695(5) 0.2503(3) 0.0806(15) Uani 1 1 d .
O13 O -0.3167(7) 0.4540(5) 0.1512(3) 0.113(3) Uani 1 1 d .
H3 H -0.183(6) 0.154(6) 0.319(3) 0.045(18) Uiso 1 1 d .
S3 S 0.90637(18) 0.62800(18) 0.33979(9) 0.0713(5) Uiso 1 1 d D
C31 C 0.9154(8) 0.6047(8) 0.4145(4) 0.087(2) Uiso 1 1 d D
O14 O 1.0204(6) 0.6238(7) 0.3225(3) 0.110(2) Uiso 1 1 d D
O15 O 0.8824(7) 0.5329(7) 0.3299(3) 0.117(2) Uiso 1 1 d D
O16 O 0.8174(6) 0.7439(6) 0.3252(3) 0.113(2) Uiso 1 1 d D
F1 F 0.8209(7) 0.5929(7) 0.4395(4) 0.150(3) Uiso 1 1 d D
F2 F 0.9296(7) 0.6933(7) 0.4305(4) 0.147(3) Uiso 1 1 d D
F3 F 1.0063(7) 0.5056(7) 0.4356(4) 0.144(3) Uiso 1 1 d D
S4 S 0.7371(6) 0.8822(10) 0.0795(2) 0.076(2) Uiso 0.56(3) 1 d PD
O17 O 0.8396(11) 0.8845(13) 0.0565(6) 0.204(5) Uiso 1 1 d D
O18 O 0.7315(9) 0.8127(9) 0.1329(4) 0.154(3) Uiso 1 1 d D
O19 O 0.6630(12) 0.9919(12) 0.0794(6) 0.161(7) Uiso 0.79(3) 1 d PD
F4 F 0.7493(15) 0.7100(14) 0.0371(7) 0.289(7) Uiso 1 1 d D
F5 F 0.5767(11) 0.8274(10) 0.0527(5) 0.211(5) Uiso 1 1 d D
F6 F 0.6706(11) 0.8783(11) -0.0180(5) 0.216(5) Uiso 1 1 d D
S5 S 0.4609(6) 0.7426(7) 0.5854(5) 0.075(3) Uiso 0.39(2) 1 d PD
C33 C 0.6111(12) 0.7476(10) 0.5761(5) 0.124(4) Uiso 1 1 d D
O20 O 0.3971(7) 0.8286(7) 0.6093(3) 0.109(2) Uiso 1 1 d D
O21 O 0.513(3) 0.638(2) 0.6264(11) 0.155(17) Uiso 0.36(3) 1 d PD
O22 O 0.413(4) 0.731(5) 0.5355(16) 0.31(4) Uiso 0.52(6) 1 d PD
F7 F 0.6215(9) 0.8485(9) 0.5724(4) 0.186(4) Uiso 1 1 d D
F8 F 0.6631(10) 0.6831(9) 0.6259(4) 0.198(4) Uiso 1 1 d D
F9 F 0.6801(9) 0.6949(8) 0.5372(4) 0.165(3) Uiso 1 1 d D
S6 S 0.2640(6) 0.5257(6) 0.1251(2) 0.072(2) Uiso 0.414(14) 1 d PD
O23 O 0.221(2) 0.6366(17) 0.0847(9) 0.247(15) Uiso 0.77(4) 1 d PD
F10 F 0.2508(16) 0.4655(18) 0.0480(8) 0.320(8) Uiso 1 1 d D
F11 F 0.3813(18) 0.3482(17) 0.0981(12) 0.362(11) Uiso 1 1 d D
F12 F 0.4037(11) 0.4836(11) 0.0454(5) 0.216(5) Uiso 1 1 d D
S6B S 0.3222(10) 0.4802(9) 0.1381(4) 0.101(4) Uiso 0.381(16) 1 d PD
O21B O 0.4488(16) 0.8304(16) 0.5091(6) 0.202(11) Uiso 0.85(4) 1 d PD
O22B O 0.4753(15) 0.6414(12) 0.5736(8) 0.135(9) Uiso 0.62(3) 1 d PD
O19B O 0.855(2) 0.753(2) 0.0740(12) 0.137(14) Uiso 0.34(3) 1 d PD
S5B S 0.4727(4) 0.7610(5) 0.5655(4) 0.0716(19) Uiso 0.53(2) 1 d PD
O23B O 0.388(2) 0.3593(17) 0.1443(13) 0.136(14) Uiso 0.37(3) 1 d PD
S4B S 0.7540(12) 0.8476(19) 0.0771(3) 0.087(4) Uiso 0.35(3) 1 d PD
O24B O 0.2254(17) 0.4799(18) 0.1703(9) 0.193(12) Uiso 0.71(4) 1 d PD
O24 O 0.1517(15) 0.5217(19) 0.1270(10) 0.154(11) Uiso 0.53(3) 1 d PD
C34 C 0.315(3) 0.492(6) 0.101(5) 0.90(12) Uiso 1 1 d D
O25 O 0.340(2) 0.571(2) 0.1479(11) 0.347(12) Uiso 1 1 d D
C32 C 0.6550(19) 0.7990(19) 0.0170(11) 0.284(16) Uiso 1 1 d D

loop_
_atom_site_aniso_label
_atom_site_aniso_U_11
_atom_site_aniso_U_22
_atom_site_aniso_U_33
_atom_site_aniso_U_23
_atom_site_aniso_U_13
_atom_site_aniso_U_12
Ru1 0.0361(2) 0.0349(2) 0.0433(2) -0.01215(16) 0.00182(16) -0.01256(16)
Ru2 0.0409(2) 0.0399(2) 0.0467(2) -0.01002(17) -0.00214(17) -0.01723(18)
S1 0.0384(6) 0.0382(6) 0.0475(7) -0.0143(5) 0.0011(5) -0.0150(5)
S2 0.0374(6) 0.0372(6) 0.0443(6) -0.0127(5) 0.0014(5) -0.0151(5)
P1 0.0467(8) 0.0363(7) 0.0672(10) -0.0100(6) 0.0011(7) -0.0119(6)
P2 0.0485(8) 0.0476(8) 0.0523(8) -0.0189(6) 0.0106(6) -0.0144(6)
P3 0.0532(9) 0.0623(10) 0.0458(8) -0.0082(7) 0.0036(6) -0.0233(7)
P4 0.0493(8) 0.0398(8) 0.0713(10) -0.0097(7) -0.0067(7) -0.0130(6)
N1 0.041(2) 0.048(3) 0.057(3) -0.017(2) 0.001(2) -0.016(2)
N2 0.040(2) 0.041(3) 0.056(3) -0.015(2) 0.0065(19) -0.0182(19)
N3 0.043(2) 0.049(3) 0.048(3) -0.014(2) 0.0013(19) -0.018(2)
N4 0.066(3) 0.055(3) 0.064(3) -0.008(2) -0.015(3) -0.023(3)
N5 0.049(3) 0.057(3) 0.065(3) -0.012(2) -0.001(2) -0.028(2)
N6 0.057(3) 0.048(3) 0.057(3) -0.018(2) -0.007(2) -0.023(2)
C1 0.053(3) 0.046(3) 0.061(3) -0.006(3) 0.002(3) -0.026(3)
C2 0.047(3) 0.058(3) 0.053(3) -0.009(3) 0.006(2) -0.027(3)
C3 0.043(3) 0.050(3) 0.048(3) -0.015(2) 0.007(2) -0.015(3)
C4 0.105(7) 0.079(6) 0.083(6) -0.040(5) 0.000(5) -0.025(5)
C5 0.30(2) 0.109(10) 0.110(10) -0.053(8) -0.030(12) -0.046(12)
C6 0.60(6) 0.24(3) 0.18(2) -0.117(19) -0.14(3) -0.05(3)
C7 0.043(3) 0.049(3) 0.077(4) -0.017(3) -0.005(3) -0.016(3)
C8 0.055(4) 0.090(6) 0.140(8) -0.034(6) -0.028(5) -0.026(4)
C9 0.051(3) 0.049(4) 0.076(4) -0.018(3) 0.011(3) -0.021(3)
C10 0.101(7) 0.046(4) 0.163(10) -0.019(5) 0.013(7) -0.015(4)
C11 0.048(3) 0.071(4) 0.052(3) -0.015(3) 0.002(3) -0.021(3)
C12 0.105(7) 0.119(8) 0.047(4) -0.025(4) 0.001(4) -0.014(6)
C13 0.096(6) 0.065(4) 0.081(5) -0.001(4) -0.040(5) -0.033(4)
C14 0.201(14) 0.110(9) 0.146(11) 0.012(8) -0.123(11) -0.064(9)
C15 0.056(4) 0.071(4) 0.059(4) -0.010(3) -0.003(3) -0.035(3)
C16 0.056(4) 0.130(8) 0.091(6) -0.024(5) 0.010(4) -0.048(5)
C17 0.068(4) 0.051(4) 0.058(4) -0.017(3) -0.007(3) -0.021(3)
C18 0.143(9) 0.048(4) 0.105(7) -0.021(4) -0.022(6) -0.018(5)
C19 0.133(9) 0.055(5) 0.164(11) 0.025(6) 0.046(8) -0.024(6)
C20 0.086(6) 0.071(5) 0.119(8) 0.000(5) -0.046(6) -0.021(5)
C21 0.096(7) 0.063(5) 0.182(11) -0.064(6) -0.032(7) -0.005(5)
C22 0.048(4) 0.074(5) 0.121(7) -0.035(5) 0.007(4) -0.008(3)
C23 0.124(9) 0.161(12) 0.117(9) -0.103(9) -0.010(7) -0.021(8)
C24 0.145(10) 0.096(7) 0.097(7) -0.023(5) 0.082(7) -0.046(7)
C25 0.092(6) 0.141(9) 0.115(8) 0.019(7) -0.005(6) -0.081(7)
C26 0.107(7) 0.141(9) 0.079(6) -0.068(6) 0.016(5) -0.043(7)
C27 0.114(9) 0.180(13) 0.108(9) 0.057(9) 0.020(7) -0.049(9)
C28 0.136(9) 0.057(5) 0.190(13) -0.005(6) -0.046(9) -0.053(6)
C29 0.150(11) 0.092(7) 0.124(9) -0.044(7) 0.054(8) 0.003(7)
C30 0.34(3) 0.106(11) 0.25(2) -0.020(12) -0.22(2) 0.002(14)
O1 0.064(3) 0.061(3) 0.050(2) -0.025(2) 0.0029(19) -0.017(2)
O2 0.073(3) 0.044(2) 0.084(3) 0.004(2) 0.015(3) -0.012(2)
O3 0.051(3) 0.053(3) 0.090(3) -0.009(2) -0.011(2) -0.010(2)
O4 0.071(3) 0.043(2) 0.097(4) -0.019(2) -0.021(3) -0.016(2)
O5 0.055(3) 0.061(3) 0.087(3) -0.034(3) 0.014(2) -0.010(2)
O6 0.071(3) 0.098(4) 0.061(3) -0.044(3) 0.004(2) -0.023(3)
O7 0.081(3) 0.059(3) 0.071(3) -0.019(2) 0.035(3) -0.028(3)
O8 0.060(3) 0.082(3) 0.062(3) -0.011(2) 0.006(2) -0.039(3)
O9 0.068(3) 0.112(4) 0.061(3) -0.040(3) 0.013(2) -0.029(3)
O10 0.080(4) 0.102(4) 0.057(3) 0.017(3) 0.002(3) -0.034(3)
O11 0.070(3) 0.044(3) 0.146(5) -0.020(3) 0.002(3) -0.028(2)
O12 0.090(4) 0.053(3) 0.092(4) -0.031(3) 0.021(3) -0.015(3)
O13 0.116(5) 0.062(4) 0.127(6) 0.001(4) -0.060(5) 0.003(3)

loop_
_atom_type_symbol
_atom_type_description
_atom_type_scat_dispersion_real
_atom_type_scat_dispersion_imag
_atom_type_scat_source
Ru Ru -1.2594 0.8363 'International Tables Vol C Tables 4.2.6.8 and 6.1.1.4'
S S 0.1246 0.1234 'International Tables Vol C Tables 4.2.6.8 and 6.1.1.4'
P P 0.1023 0.0942 'International Tables Vol C Tables 4.2.6.8 and 6.1.1.4'
N N 0.0061 0.0033 'International Tables Vol C Tables 4.2.6.8 and 6.1.1.4'
O O 0.0106 0.0060 'International Tables Vol C Tables 4.2.6.8 and 6.1.1.4'
C C 0.0033 0.0016 'International Tables Vol C Tables 4.2.6.8 and 6.1.1.4'
F F 0.0171 0.0103 'International Tables Vol C Tables 4.2.6.8 and 6.1.1.4'
H H 0.0000 0.0000 'International Tables Vol C Tables 4.2.6.8 and 6.1.1.4'

loop_
_geom_angle_atom_site_label_1
_geom_angle_atom_site_label_2
_geom_angle_atom_site_label_3
_geom_angle
N1 Ru1 N2 88.31(18)
N1 Ru1 N3 84.11(19)
N2 Ru1 N3 84.46(18)
N1 Ru1 P2 89.28(14)
N2 Ru1 P2 93.49(13)
N3 Ru1 P2 173.13(13)
N1 Ru1 P1 91.70(14)
N2 Ru1 P1 177.41(13)
N3 Ru1 P1 92.97(14)
P2 Ru1 P1 89.09(6)
N1 Ru1 S1 178.87(15)
N2 Ru1 S1 92.61(13)
N3 Ru1 S1 95.31(13)
P2 Ru1 S1 91.33(5)
P1 Ru1 S1 87.35(5)
N4 Ru2 N6 87.4(2)
N4 Ru2 N5 84.1(2)
N6 Ru2 N5 88.7(2)
N4 Ru2 P3 89.25(18)
N6 Ru2 P3 93.26(15)
N5 Ru2 P3 173.00(15)
N4 Ru2 P4 93.60(16)
N6 Ru2 P4 176.08(16)
N5 Ru2 P4 87.68(15)
P3 Ru2 P4 90.54(7)
N4 Ru2 S2 179.14(16)
N6 Ru2 S2 93.43(13)
N5 Ru2 S2 95.87(15)
P3 Ru2 S2 90.74(5)
P4 Ru2 S2 85.53(6)
C1 S1 S2 95.6(2)
C1 S1 Ru1 108.2(2)
S2 S1 Ru1 113.29(6)
C3 S2 S1 93.8(2)
C3 S2 Ru2 107.4(2)
S1 S2 Ru2 110.87(6)
O3 P1 O2 105.4(3)
O3 P1 O4 101.5(3)
O2 P1 O4 106.9(3)
O3 P1 Ru1 120.3(2)
O2 P1 Ru1 111.47(19)
O4 P1 Ru1 110.15(19)
O6 P2 O7 107.9(3)
O6 P2 O5 101.0(3)
O7 P2 O5 105.1(3)
O6 P2 Ru1 114.6(2)
O7 P2 Ru1 108.21(19)
O5 P2 Ru1 119.1(2)
O10 P3 O8 109.4(3)
O10 P3 O9 105.3(3)
O8 P3 O9 100.1(3)
O10 P3 Ru2 109.4(2)
O8 P3 Ru2 113.48(19)
O9 P3 Ru2 118.4(2)
O13 P4 O12 101.0(4)
O13 P4 O11 105.4(4)
O12 P4 O11 106.5(4)
O13 P4 Ru2 121.2(3)
O12 P4 Ru2 107.6(2)
O11 P4 Ru2 113.7(2)
C7 N1 Ru1 175.4(5)
C9 N2 Ru1 173.2(5)
C11 N3 Ru1 166.0(5)
C13 N4 Ru2 176.5(6)
C15 N5 Ru2 164.4(6)
C17 N6 Ru2 174.3(5)
C2 C1 S1 109.5(4)
C3 C2 C1 109.4(5)
O1 C3 C2 110.7(5)
O1 C3 S2 109.7(4)
C2 C3 S2 106.3(4)
C5 C4 O1 109.3(9)
C6 C5 C4 143(3)
N1 C7 C8 178.6(8)
N2 C9 C10 177.4(9)
N3 C11 C12 178.9(8)
N4 C13 C14 177.7(11)
N5 C15 C16 177.8(8)
N6 C17 C18 179.1(9)
C3 O1 C4 112.4(5)
C19 O2 P1 124.0(6)
C20 O3 P1 124.0(6)
C21 O4 P1 129.6(6)
C22 O5 P2 123.1(5)
C23 O6 P2 128.9(6)
C24 O7 P2 121.7(6)
C25 O8 P3 128.2(6)
C26 O9 P3 121.9(6)
C27 O10 P3 126.9(7)
C28 O11 P4 126.6(6)
C29 O12 P4 127.5(7)
C30 O13 P4 143.3(14)
O15 S3 O14 113.7(5)
O15 S3 O16 118.5(5)
O14 S3 O16 112.5(4)
O15 S3 C31 103.9(5)
O14 S3 C31 103.6(4)
O16 S3 C31 102.4(4)
F1 C31 F2 108.0(8)
F1 C31 F3 105.8(8)
F2 C31 F3 107.9(8)
F1 C31 S3 113.1(7)
F2 C31 S3 110.8(7)
F3 C31 S3 111.0(7)
O19 S4 O17 108.7(11)
O19 S4 O18 107.7(9)
O17 S4 O18 123.2(9)
O19 S4 O19B 167.6(12)
O17 S4 O19B 58.9(11)
O18 S4 O19B 80.8(11)
S4B O17 S4 17.8(6)
S4B O17 O19B 55.5(9)
S4 O17 O19B 72.7(9)
S4B O18 S4 17.2(6)
S4 O19 S4B 3.3(4)
S5B S5 O20 107.6(12)
S5B S5 O22B 96.8(13)
O20 S5 O22B 147.1(12)
S5B S5 O21 135.8(17)
O20 S5 O21 110.7(16)
O22B S5 O21 60.3(14)
S5B S5 O22 61(2)
O20 S5 O22 117(2)
O22B S5 O22 56(2)
O21 S5 O22 116(3)
S5B S5 C33 60.2(10)
O20 S5 C33 107.5(6)
O22B S5 C33 103.7(9)
O21 S5 C33 87.3(14)
O22 S5 C33 114(2)
S5B S5 O21B 18.8(10)
O20 S5 O21B 98.2(8)
O22B S5 O21B 98.1(11)
O21 S5 O21B 150.5(15)
O22 S5 O21B 50(2)
C33 S5 O21B 78.3(8)
F7 C33 F9 106.9(11)
F7 C33 F8 104.6(11)
F9 C33 F8 105.0(11)
F7 C33 S5B 113.7(10)
F9 C33 S5B 109.5(10)
F8 C33 S5B 116.4(11)
F7 C33 S5 118.8(10)
F9 C33 S5 118.6(10)
F8 C33 S5 100.8(10)
S5B C33 S5 15.8(3)
S5 O20 S5B 19.1(4)
O22B O21 S5 56.0(10)
O22B O21 S5B 52.2(8)
S5 O21 S5B 11.6(5)
S5B O22 O22B 69.7(15)
S5B O22 S5 21.4(5)
O22B O22 S5 56.9(12)
S5B O22 O21B 62(2)
O22B O22 O21B 124(3)
S5 O22 O21B 82(2)
S6B S6 C34 65(3)
S6B S6 O24B 81.5(12)
C34 S6 O24B 130(2)
S6B S6 O24 130.5(13)
C34 S6 O24 119(5)
O24B S6 O24 58.0(11)
S6B S6 O23 138.5(13)
C34 S6 O23 91(2)
O24B S6 O23 135.7(14)
O24 S6 O23 90.5(13)
S6B S6 O25 64.0(10)
C34 S6 O25 95(5)
O24B S6 O25 102.0(14)
O24 S6 O25 145.2(14)
O23 S6 O25 86.5(13)
S6B S6 O23B 26.8(11)
C34 S6 O23B 56(2)
O24B S6 O23B 77.2(12)
O24 S6 O23B 109.6(12)
O23 S6 O23B 146.8(13)
O25 S6 O23B 90.6(13)
S6 O23 C34 31(4)
S6 O23 S6B 14.0(4)
C34 O23 S6B 25(4)
O23B F11 C34 71(4)
O23B F11 S6B 44.4(13)
C34 F11 S6B 26(4)
S6 S6B C34 64(4)
S6 S6B O25 84.9(11)
C34 S6B O25 106(4)
S6 S6B O24B 65.9(12)
C34 S6B O24B 118(2)
O25 S6B O24B 104.1(15)
S6 S6B O23B 139.1(16)
C34 S6B O23B 94(5)
O25 S6B O23B 135.7(18)
O24B S6B O23B 100.9(15)
S6 S6B O24 32.6(9)
C34 S6B O24 78(2)
O25 S6B O24 110.3(13)
O24B S6B O24 41.1(10)
O23B S6B O24 112.7(14)
S6 S6B F11 110.6(11)
C34 S6B F11 59(5)
O25 S6B F11 144.1(14)
O24B S6B F11 111.8(11)
O23B S6B F11 35.7(12)
O24 S6B F11 97.9(10)
S6 S6B O23 27.5(9)
C34 S6B O23 54(5)
O25 S6B O23 67.7(12)
O24B S6B O23 91.5(12)
O23B S6B O23 147.3(16)
O24 S6B O23 59.9(9)
F11 S6B O23 111.6(10)
S5B O21B O22 51.2(9)
S5B O21B S5 6.8(3)
O22 O21B S5 47.6(8)
O22 O22B S5 66.7(15)
O22 O22B O21 130(2)
S5 O22B O21 63.7(11)
O22 O22B S5B 54.1(17)
S5 O22B S5B 20.9(4)
O21 O22B S5B 80.2(11)
S4B O19B O17 54.2(8)
S4B O19B S4 7.0(5)
O17 O19B S4 48.4(7)
S5 S5B O22 97(3)
S5 S5B O21B 154.4(13)
O22 S5B O21B 67(2)
S5 S5B O22B 62.3(11)
O22 S5B O22B 56(3)
O21B S5B O22B 116.9(11)
S5 S5B O20 53.3(9)
O22 S5B O20 112(2)
O21B S5B O20 112.2(8)
O22B S5B O20 112.3(9)
S5 S5B C33 104.0(11)
O22 S5B C33 141(2)
O21B S5B C33 100.6(10)
O22B S5B C33 106.8(8)
O20 S5B C33 106.7(6)
S5 S5B O21 32.6(13)
O22 S5B O21 101(3)
O21B S5B O21 163.5(13)
O22B S5B O21 47.6(11)
O20 S5B O21 82.4(11)
C33 S5B O21 81.7(11)
F11 O23B S6B 100(2)
F11 O23B C34 69(5)
S6B O23B C34 31(5)
F11 O23B S6 90.1(17)
S6B O23B S6 14.1(6)
C34 O23B S6 25(4)
O17 S4B O19B 70.3(14)
O17 S4B O18 127.8(10)
O19B S4B O18 97.4(16)
O17 S4B O19 89.4(12)
O19B S4B O19 158.7(15)
O18 S4B O19 90.0(12)
O17 S4B C32 118.6(9)
O19B S4B C32 92.8(16)
O18 S4B C32 112.3(9)
O19 S4B C32 103.0(8)
S6 O24B O24 65.7(12)
S6 O24B S6B 32.6(5)
O24 O24B S6B 94.6(14)
S6 O24B C34 20(2)
O24 O24B C34 71.8(16)
S6B O24B C34 23.4(19)
O24B O24 S6 56.2(9)
O24B O24 S6B 44.3(8)
S6 O24 S6B 16.9(5)
S6 C34 S6B 51(7)
S6 C34 O23 58(3)
S6B C34 O23 102(9)
S6 C34 O23B 99(6)
S6B C34 O23B 55.1(18)
O23 C34 O23B 156(9)
S6 C34 O25 55(6)
S6B C34 O25 46(5)
O23 C34 O25 70(4)
O23B C34 O25 93(5)
S6 C34 F12 157(4)
S6B C34 F12 137(2)
O23 C34 F12 101(2)
O23B C34 F12 101(5)
O25 C34 F12 112(2)
S6 C34 F11 130(3)
S6B C34 F11 95(3)
O23 C34 F11 160(7)
O23B C34 F11 40.2(15)
O25 C34 F11 130(3)
F12 C34 F11 73(5)
S6 C34 F10 113(3)
S6B C34 F10 144(3)
O23 C34 F10 89(2)
O23B C34 F10 107(5)
O25 C34 F10 159(3)
F12 C34 F10 72(5)
F11 C34 F10 71(5)
S6 C34 O24B 30.0(18)
S6B C34 O24B 39(3)
O23 C34 O24B 87(5)
O23B C34 O24B 71(3)
O25 C34 O24B 69(5)
F12 C34 O24B 172(3)
F11 C34 O24B 100(2)
F10 C34 O24B 109.4(16)
S6B O25 S6 31.1(5)
S6B O25 C34 28.6(16)
S6 O25 C34 30(2)
F6 C32 F5 118.4(19)
F6 C32 F4 115.5(18)
F5 C32 F4 114.1(17)
F6 C32 S4B 84(2)
F5 C32 S4B 81(2)
F4 C32 S4B 69(2)

loop_
_geom_bond_atom_site_label_1
_geom_bond_atom_site_label_2
_geom_bond_distance
Ru1 N1 2.055(5)
Ru1 N2 2.124(5)
Ru1 N3 2.138(5)
Ru1 P2 2.2553(15)
Ru1 P1 2.2575(16)
Ru1 S1 2.3539(13)
Ru2 N4 2.071(5)
Ru2 N6 2.126(5)
Ru2 N5 2.149(5)
Ru2 P3 2.2375(17)
Ru2 P4 2.2572(17)
Ru2 S2 2.3450(13)
S1 C1 1.830(6)
S1 S2 2.1533(18)
S2 C3 1.883(6)
P1 O3 1.573(5)
P1 O2 1.577(5)
P1 O4 1.580(5)
P2 O6 1.558(5)
P2 O7 1.582(5)
P2 O5 1.585(5)
P3 O10 1.572(5)
P3 O8 1.577(5)
P3 O9 1.592(6)
P4 O13 1.555(6)
P4 O12 1.570(6)
P4 O11 1.572(5)
N1 C7 1.122(8)
N2 C9 1.127(8)
N3 C11 1.129(8)
N4 C13 1.115(9)
N5 C15 1.124(8)
N6 C17 1.118(8)
C1 C2 1.518(8)
C2 C3 1.502(9)
C3 O1 1.382(7)
C4 C5 1.412(16)
C4 O1 1.438(10)
C5 C6 1.15(3)
C7 C8 1.467(9)
C9 C10 1.472(10)
C11 C12 1.460(10)
C13 C14 1.453(11)
C15 C16 1.452(10)
C17 C18 1.445(10)
C19 O2 1.449(10)
C20 O3 1.440(10)
C21 O4 1.419(9)
C22 O5 1.461(9)
C23 O6 1.449(9)
C24 O7 1.485(9)
C25 O8 1.376(9)
C26 O9 1.442(10)
C27 O10 1.424(11)
C28 O11 1.425(9)
C29 O12 1.431(10)
C30 O13 1.184(18)
S3 O15 1.411(8)
S3 O14 1.433(7)
S3 O16 1.433(7)
S3 C31 1.773(10)
C31 F1 1.331(10)
C31 F2 1.333(10)
C31 F3 1.340(9)
S4 O19 1.329(13)
S4 O17 1.364(12)
S4 O18 1.418(10)
S4 O19B 1.743(19)
O17 S4B 1.347(13)
O17 O19B 1.56(3)
O18 S4B 1.378(11)
O19 S4B 1.74(2)
F4 C32 1.295(16)
F5 C32 1.255(16)
F6 C32 1.240(16)
S5 S5B 0.528(8)
S5 O20 1.296(9)
S5 O22B 1.310(14)
S5 O21 1.415(16)
S5 O22 1.435(17)
S5 C33 1.883(17)
S5 O21B 1.926(16)
C33 F7 1.313(12)
C33 F9 1.336(12)
C33 F8 1.341(12)
C33 S5B 1.685(15)
O20 S5B 1.540(9)
O21 O22B 1.37(3)
O21 S5B 1.831(19)
O22 S5B 1.27(3)
O22 O22B 1.30(5)
O22 O21B 1.50(5)
S6 S6B 0.759(9)
S6 C34 0.88(12)
S6 O24B 1.284(18)
S6 O24 1.408(15)
S6 O23 1.452(16)
S6 O25 1.462(17)
S6 O23B 2.038(19)
O23 C34 1.72(6)
O23 S6B 2.08(2)
F10 C34 1.70(10)
F11 O23B 1.17(3)
F11 C34 1.69(9)
F11 S6B 1.97(3)
F12 C34 1.68(10)
S6B C34 0.88(11)
S6B O25 1.319(17)
S6B O24B 1.392(15)
S6B O23B 1.403(17)
S6B O24 1.99(2)
O21B S5B 1.437(13)
O22B S5B 1.469(13)
O19B S4B 1.368(16)
O23B C34 1.71(3)
S4B C32 2.27(4)
O24B O24 1.31(2)
O24B C34 1.97(10)
C34 O25 1.77(12)

loop_
_geom_torsion_atom_site_label_1
_geom_torsion_atom_site_label_2
_geom_torsion_atom_site_label_3
_geom_torsion_atom_site_label_4
_geom_torsion
N1 Ru1 S1 C1 27(7)
N2 Ru1 S1 C1 -117.6(3)
N3 Ru1 S1 C1 -32.9(3)
P2 Ru1 S1 C1 148.9(2)
P1 Ru1 S1 C1 59.8(2)
N1 Ru1 S1 S2 131(7)
N2 Ru1 S1 S2 -12.88(14)
N3 Ru1 S1 S2 71.80(15)
P2 Ru1 S1 S2 -106.44(8)
P1 Ru1 S1 S2 164.53(8)
C1 S1 S2 C3 6.7(3)
Ru1 S1 S2 C3 -105.9(2)
C1 S1 S2 Ru2 -103.5(2)
Ru1 S1 S2 Ru2 143.91(6)
N4 Ru2 S2 C3 92(12)
N6 Ru2 S2 C3 -85.0(3)
N5 Ru2 S2 C3 4.0(3)
P3 Ru2 S2 C3 -178.3(2)
P4 Ru2 S2 C3 91.2(2)
N4 Ru2 S2 S1 -167(12)
N6 Ru2 S2 S1 16.13(16)
N5 Ru2 S2 S1 105.15(16)
P3 Ru2 S2 S1 -77.17(8)
P4 Ru2 S2 S1 -167.66(8)
N1 Ru1 P1 O3 -24.0(3)
N2 Ru1 P1 O3 -114(3)
N3 Ru1 P1 O3 -108.2(3)
P2 Ru1 P1 O3 65.3(3)
S1 Ru1 P1 O3 156.6(3)
N1 Ru1 P1 O2 100.1(3)
N2 Ru1 P1 O2 10(3)
N3 Ru1 P1 O2 15.9(3)
P2 Ru1 P1 O2 -170.6(3)
S1 Ru1 P1 O2 -79.3(3)
N1 Ru1 P1 O4 -141.3(3)
N2 Ru1 P1 O4 128(3)
N3 Ru1 P1 O4 134.5(3)
P2 Ru1 P1 O4 -52.1(2)
S1 Ru1 P1 O4 39.3(2)
N1 Ru1 P2 O6 175.9(3)
N2 Ru1 P2 O6 -95.8(3)
N3 Ru1 P2 O6 -168.3(12)
P1 Ru1 P2 O6 84.2(3)
S1 Ru1 P2 O6 -3.1(3)
N1 Ru1 P2 O7 -63.6(3)
N2 Ru1 P2 O7 24.6(3)
N3 Ru1 P2 O7 -47.8(12)
P1 Ru1 P2 O7 -155.3(2)
S1 Ru1 P2 O7 117.3(2)
N1 Ru1 P2 O5 56.2(3)
N2 Ru1 P2 O5 144.5(3)
N3 Ru1 P2 O5 72.0(12)
P1 Ru1 P2 O5 -35.5(2)
S1 Ru1 P2 O5 -122.8(2)
N4 Ru2 P3 O10 44.8(3)
N6 Ru2 P3 O10 132.2(3)
N5 Ru2 P3 O10 26.3(13)
P4 Ru2 P3 O10 -48.8(3)
S2 Ru2 P3 O10 -134.4(3)
N4 Ru2 P3 O8 167.3(3)
N6 Ru2 P3 O8 -105.3(3)
N5 Ru2 P3 O8 148.8(12)
P4 Ru2 P3 O8 73.7(2)
S2 Ru2 P3 O8 -11.9(2)
N4 Ru2 P3 O9 -75.9(3)
N6 Ru2 P3 O9 11.5(3)
N5 Ru2 P3 O9 -94.3(13)
P4 Ru2 P3 O9 -169.5(2)
S2 Ru2 P3 O9 105.0(2)
N4 Ru2 P4 O13 6.3(5)
N6 Ru2 P4 O13 -99(2)
N5 Ru2 P4 O13 -77.7(4)
P3 Ru2 P4 O13 95.5(4)
S2 Ru2 P4 O13 -173.8(4)
N4 Ru2 P4 O12 121.4(3)
N6 Ru2 P4 O12 16(2)
N5 Ru2 P4 O12 37.5(3)
P3 Ru2 P4 O12 -149.3(3)
S2 Ru2 P4 O12 -58.6(3)
N4 Ru2 P4 O11 -120.9(3)
N6 Ru2 P4 O11 134(2)
N5 Ru2 P4 O11 155.1(3)
P3 Ru2 P4 O11 -31.6(3)
S2 Ru2 P4 O11 59.1(3)
N2 Ru1 N1 C7 88(6)
N3 Ru1 N1 C7 3(6)
P2 Ru1 N1 C7 -179(100)
P1 Ru1 N1 C7 -90(6)
S1 Ru1 N1 C7 -56(11)
N1 Ru1 N2 C9 -136(5)
N3 Ru1 N2 C9 -52(5)
P2 Ru1 N2 C9 135(5)
P1 Ru1 N2 C9 -46(6)
S1 Ru1 N2 C9 43(5)
N1 Ru1 N3 C11 12(2)
N2 Ru1 N3 C11 -77(2)
P2 Ru1 N3 C11 -4(3)
P1 Ru1 N3 C11 103(2)
S1 Ru1 N3 C11 -169(2)
N6 Ru2 N4 C13 15(12)
N5 Ru2 N4 C13 -74(12)
P3 Ru2 N4 C13 108(12)
P4 Ru2 N4 C13 -161(12)
S2 Ru2 N4 C13 -162(10)
N4 Ru2 N5 C15 -44(2)
N6 Ru2 N5 C15 -131(2)
P3 Ru2 N5 C15 -25(3)
P4 Ru2 N5 C15 50(2)
S2 Ru2 N5 C15 135(2)
N4 Ru2 N6 C17 144(6)
N5 Ru2 N6 C17 -131(6)
P3 Ru2 N6 C17 55(6)
P4 Ru2 N6 C17 -110(6)
S2 Ru2 N6 C17 -36(6)
S2 S1 C1 C2 20.9(4)
Ru1 S1 C1 C2 137.7(4)
S1 C1 C2 C3 -49.6(6)
C1 C2 C3 O1 -64.3(6)
C1 C2 C3 S2 54.7(6)
S1 S2 C3 O1 86.3(4)
Ru2 S2 C3 O1 -160.5(4)
S1 S2 C3 C2 -33.4(4)
Ru2 S2 C3 C2 79.8(4)
O1 C4 C5 C6 -107(3)
Ru1 N1 C7 C8 116(37)
Ru1 N2 C9 C10 -72(21)
Ru1 N3 C11 C12 73(42)
Ru2 N4 C13 C14 -131(24)
Ru2 N5 C15 C16 -66(22)
Ru2 N6 C17 C18 -90(59)
C2 C3 O1 C4 -164.2(6)
S2 C3 O1 C4 78.9(7)
C5 C4 O1 C3 173.7(12)
O3 P1 O2 C19 -52.2(9)
O4 P1 O2 C19 55.2(9)
Ru1 P1 O2 C19 175.7(8)
O2 P1 O3 C20 -45.2(7)
O4 P1 O3 C20 -156.5(6)
Ru1 P1 O3 C20 81.7(6)
O3 P1 O4 C21 36.2(9)
O2 P1 O4 C21 -74.0(9)
Ru1 P1 O4 C21 164.8(8)
O6 P2 O5 C22 160.0(6)
O7 P2 O5 C22 47.9(7)
Ru1 P2 O5 C22 -73.6(7)
O7 P2 O6 C23 91.1(10)
O5 P2 O6 C23 -18.9(10)
Ru1 P2 O6 C23 -148.3(9)
O6 P2 O7 C24 -57.8(8)
O5 P2 O7 C24 49.3(8)
Ru1 P2 O7 C24 177.7(7)
O10 P3 O8 C25 -41.2(9)
O9 P3 O8 C25 69.1(9)
Ru2 P3 O8 C25 -163.7(8)
O10 P3 O9 C26 -61.1(8)
O8 P3 O9 C26 -174.6(7)
Ru2 P3 O9 C26 61.6(8)
O8 P3 O10 C27 67.4(11)
O9 P3 O10 C27 -39.4(11)
Ru2 P3 O10 C27 -167.7(10)
O13 P4 O11 C28 34.4(10)
O12 P4 O11 C28 -72.3(10)
Ru2 P4 O11 C28 169.4(8)
O13 P4 O12 C29 -36.9(10)
O11 P4 O12 C29 73.0(10)
Ru2 P4 O12 C29 -164.8(9)
O12 P4 O13 C30 -176(2)
O11 P4 O13 C30 73(2)
Ru2 P4 O13 C30 -58(2)
O15 S3 C31 F1 -54.2(8)
O14 S3 C31 F1 -173.2(7)
O16 S3 C31 F1 69.7(7)
O15 S3 C31 F2 -175.6(7)
O14 S3 C31 F2 65.4(7)
O16 S3 C31 F2 -51.8(7)
O15 S3 C31 F3 64.6(7)
O14 S3 C31 F3 -54.5(7)
O16 S3 C31 F3 -171.6(7)
O19 S4 O17 S4B -167.8(19)
O18 S4 O17 S4B 64.9(17)
O19B S4 O17 S4B 13.2(18)
O19 S4 O17 O19B 179.0(14)
O18 S4 O17 O19B 51.7(16)
O19 S4 O18 S4B 166.0(19)
O17 S4 O18 S4B -66.3(17)
O19B S4 O18 S4B -23.4(17)
O17 S4 O19 S4B 121(7)
O18 S4 O19 S4B -104(7)
O19B S4 O19 S4B 125(10)
S5B S5 C33 F7 74.8(14)
O20 S5 C33 F7 -25.8(14)
O22B S5 C33 F7 164.8(12)
O21 S5 C33 F7 -136.6(17)
O22 S5 C33 F7 106(3)
O21B S5 C33 F7 69.3(11)
S5B S5 C33 F9 -57.9(13)
O20 S5 C33 F9 -158.5(10)
O22B S5 C33 F9 32.1(15)
O21 S5 C33 F9 90.7(17)
O22 S5 C33 F9 -27(3)
O21B S5 C33 F9 -63.4(10)
S5B S5 C33 F8 -171.8(13)
O20 S5 C33 F8 87.7(11)
O22B S5 C33 F8 -81.7(13)
O21 S5 C33 F8 -23.2(16)
O22 S5 C33 F8 -141(3)
O21B S5 C33 F8 -177.3(10)
O20 S5 C33 S5B -100.6(13)
O22B S5 C33 S5B 90.0(14)
O21 S5 C33 S5B 148.6(18)
O22 S5 C33 S5B 31(3)
O21B S5 C33 S5B -5.5(10)
O22B S5 O20 S5B -136(3)
O21 S5 O20 S5B 157(2)
O22 S5 O20 S5B -66(3)
C33 S5 O20 S5B 63.5(11)
O21B S5 O20 S5B -16.8(11)
S5B S5 O21 O22B -67(3)
O20 S5 O21 O22B 144.8(12)
O22 S5 O21 O22B 8(3)
C33 S5 O21 O22B -107.4(13)
O21B S5 O21 O22B -47(3)
O20 S5 O21 S5B -148(3)
O22B S5 O21 S5B 67(3)
O22 S5 O21 S5B 75(3)
C33 S5 O21 S5B -40(2)
O21B S5 O21 S5B 19.9(19)
O20 S5 O22 S5B 96.0(19)
O22B S5 O22 S5B -122(3)
O21 S5 O22 S5B -130(2)
C33 S5 O22 S5B -31(2)
O21B S5 O22 S5B 18.6(14)
S5B S5 O22 O22B 122(3)
O20 S5 O22 O22B -142.3(17)
O21 S5 O22 O22B -8(3)
C33 S5 O22 O22B 91(2)
O21B S5 O22 O22B 140(3)
S5B S5 O22 O21B -18.6(14)
O20 S5 O22 O21B 77(2)
O22B S5 O22 O21B -140(3)
O21 S5 O22 O21B -148(2)
C33 S5 O22 O21B -49(3)
S6B S6 O23 C34 52(5)
O24B S6 O23 C34 -161(5)
O24 S6 O23 C34 -120(5)
O25 S6 O23 C34 95(5)
O23B S6 O23 C34 9(6)
C34 S6 O23 S6B -52(5)
O24B S6 O23 S6B 147(3)
O24 S6 O23 S6B -172(2)
O25 S6 O23 S6B 43.0(19)
O23B S6 O23 S6B -43(2)
O24B S6 S6B C34 142(4)
O24 S6 S6B C34 108(4)
O23 S6 S6B C34 -61(5)
O25 S6 S6B C34 -110(4)
O23B S6 S6B C34 64(5)
C34 S6 S6B O25 110(4)
O24B S6 S6B O25 -107.9(15)
O24 S6 S6B O25 -141.6(18)
O23 S6 S6B O25 49(2)
O23B S6 S6B O25 174(3)
C34 S6 S6B O24B -142(4)
O24 S6 S6B O24B -33.7(16)
O23 S6 S6B O24B 157(2)
O25 S6 S6B O24B 107.9(15)
O23B S6 S6B O24B -78(2)
C34 S6 S6B O23B -64(5)
O24B S6 S6B O23B 78(2)
O24 S6 S6B O23B 45(3)
O23 S6 S6B O23B -124(3)
O25 S6 S6B O23B -174(3)
C34 S6 S6B O24 -108(4)
O24B S6 S6B O24 33.7(16)
O23 S6 S6B O24 -169(3)
O25 S6 S6B O24 141.6(18)
O23B S6 S6B O24 -45(3)
C34 S6 S6B F11 -37(4)
O24B S6 S6B F11 105.4(13)
O24 S6 S6B F11 71.7(18)
O23 S6 S6B F11 -97(2)
O25 S6 S6B F11 -146.7(16)
O23B S6 S6B F11 27(2)
C34 S6 S6B O23 61(5)
O24B S6 S6B O23 -157(2)
O24 S6 S6B O23 169(3)
O25 S6 S6B O23 -49(2)
O23B S6 S6B O23 124(3)
O23B F11 S6B S6 -149(2)
C34 F11 S6B S6 39.0(19)
O23B F11 S6B C34 172(3)
O23B F11 S6B O25 100(3)
C34 F11 S6B O25 -72(3)
O23B F11 S6B O24B -78(3)
C34 F11 S6B O24B 110(2)
C34 F11 S6B O23B -172(3)
O23B F11 S6B O24 -118(2)
C34 F11 S6B O24 70(2)
O23B F11 S6B O23 -179(2)
C34 F11 S6B O23 9(2)
C34 O23 S6B S6 -103(3)
S6 O23 S6B C34 103(3)
S6 O23 S6B O25 -125(2)
C34 O23 S6B O25 131(3)
S6 O23 S6B O24B -20.7(19)
C34 O23 S6B O24B -124(3)
S6 O23 S6B O23B 92(3)
C34 O23 S6B O23B -11(4)
S6 O23 S6B O24 6.8(17)
C34 O23 S6B O24 -97(3)
S6 O23 S6B F11 93(2)
C34 O23 S6B F11 -10(2)
O22B O22 O21B S5B -33(2)
S5 O22 O21B S5B 7.6(5)
S5B O22 O21B S5 -7.6(5)
O22B O22 O21B S5 -40(2)
O20 S5 O21B S5B 121(3)
O22B S5 O21B S5B -87(3)
O21 S5 O21B S5B -47(4)
O22 S5 O21B S5B -120(4)
C33 S5 O21B S5B 15(3)
S5B S5 O21B O22 120(4)
O20 S5 O21B O22 -119(3)
O22B S5 O21B O22 32(3)
O21 S5 O21B O22 72(4)
C33 S5 O21B O22 135(3)
S5B O22 O22B S5 19.3(8)
O21B O22 O22B S5 50(3)
S5B O22 O22B O21 29(4)
S5 O22 O22B O21 10(4)
O21B O22 O22B O21 60(5)
S5 O22 O22B S5B -19.3(8)
O21B O22 O22B S5B 31(2)
S5B S5 O22B O22 -49(3)
O20 S5 O22B O22 89(3)
O21 S5 O22B O22 172(3)
C33 S5 O22B O22 -110(3)
O21B S5 O22B O22 -30(3)
S5B S5 O22B O21 139.7(18)
O20 S5 O22B O21 -82(3)
O22 S5 O22B O21 -172(3)
C33 S5 O22B O21 78.8(16)
O21B S5 O22B O21 158.7(16)
O20 S5 O22B S5B 138(3)
O21 S5 O22B S5B -139.7(18)
O22 S5 O22B S5B 49(3)
C33 S5 O22B S5B -60.9(10)
O21B S5 O22B S5B 18.9(10)
S5 O21 O22B O22 -10(4)
S5B O21 O22B O22 -24(4)
S5B O21 O22B S5 -13.6(6)
S5 O21 O22B S5B 13.6(6)
S4 O17 O19B S4B 4.9(7)
S4B O17 O19B S4 -4.9(7)
O19 S4 O19B S4B -150(6)
O17 S4 O19B S4B -146(4)
O18 S4 O19B S4B 76(4)
O19 S4 O19B O17 -5(6)
O18 S4 O19B O17 -138.3(12)
O20 S5 S5B O22 -112(3)
O22B S5 S5B O22 46(2)
O21 S5 S5B O22 99(3)
C33 S5 S5B O22 147(3)
O21B S5 S5B O22 -50(4)
O20 S5 S5B O21B -62(3)
O22B S5 S5B O21B 95(3)
O21 S5 S5B O21B 149(3)
O22 S5 S5B O21B 50(4)
C33 S5 S5B O21B -163(3)
O20 S5 S5B O22B -157.5(13)
O21 S5 S5B O22B 54(2)
O22 S5 S5B O22B -46(2)
C33 S5 S5B O22B 101.9(10)
O21B S5 S5B O22B -95(3)
O22B S5 S5B O20 157.5(13)
O21 S5 S5B O20 -149(3)
O22 S5 S5B O20 112(3)
C33 S5 S5B O20 -100.5(8)
O21B S5 S5B O20 62(3)
O20 S5 S5B C33 100.5(8)
O22B S5 S5B C33 -101.9(10)
O21 S5 S5B C33 -48(3)
O22 S5 S5B C33 -147(3)
O21B S5 S5B C33 163(3)
O20 S5 S5B O21 149(3)
O22B S5 S5B O21 -54(2)
O22 S5 S5B O21 -99(3)
C33 S5 S5B O21 48(3)
O21B S5 S5B O21 -149(3)
O22B O22 S5B S5 -49(2)
O21B O22 S5B S5 159.0(15)
O22B O22 S5B O21B 152(3)
S5 O22 S5B O21B -159.0(15)
S5 O22 S5B O22B 49(2)
O21B O22 S5B O22B -152(3)
O22B O22 S5B O20 -102.8(19)
S5 O22 S5B O20 -53.3(13)
O21B O22 S5B O20 105.7(15)
O22B O22 S5B C33 74(4)
S5 O22 S5B C33 123(4)
O21B O22 S5B C33 -78(4)
O22B O22 S5B O21 -17(2)
S5 O22 S5B O21 32.8(13)
O21B O22 S5B O21 -168.2(15)
O22 O21B S5B S5 -55(4)
S5 O21B S5B O22 55(4)
O22 O21B S5B O22B 26(3)
S5 O21B S5B O22B 82(3)
O22 O21B S5B O20 -105(3)
S5 O21B S5B O20 -50(3)
O22 O21B S5B C33 142(3)
S5 O21B S5B C33 -163(3)
O22 O21B S5B O21 45(5)
S5 O21B S5B O21 100(6)
O22 O22B S5B S5 122(3)
O21 O22B S5B S5 -36.0(17)
S5 O22B S5B O22 -122(3)
O21 O22B S5B O22 -158(3)
O22 O22B S5B O21B -29(3)
S5 O22B S5B O21B -151.1(15)
O21 O22B S5B O21B 172.9(16)
O22 O22B S5B O20 102(3)
S5 O22B S5B O20 -19.4(11)
O21 O22B S5B O20 -55.4(16)
O22 O22B S5B C33 -141(3)
S5 O22B S5B C33 97.2(12)
O21 O22B S5B C33 61.2(16)
O22 O22B S5B O21 158(3)
S5 O22B S5B O21 36.0(17)
S5 O20 S5B O22 83(3)
S5 O20 S5B O21B 155.5(15)
S5 O20 S5B O22B 21.5(13)
S5 O20 S5B C33 -95.3(12)
S5 O20 S5B O21 -16.4(14)
F7 C33 S5B S5 -112.6(13)
F9 C33 S5B S5 127.9(12)
F8 C33 S5B S5 9.1(14)
F7 C33 S5B O22 126(4)
F9 C33 S5B O22 7(5)
F8 C33 S5B O22 -112(4)
S5 C33 S5B O22 -121(5)
F7 C33 S5B O21B 60.0(12)
F9 C33 S5B O21B -59.5(11)
F8 C33 S5B O21B -178.4(11)
S5 C33 S5B O21B 172.6(14)
F7 C33 S5B O22B -177.5(11)
F9 C33 S5B O22B 63.1(12)
F8 C33 S5B O22B -55.8(13)
S5 C33 S5B O22B -64.9(12)
F7 C33 S5B O20 -57.2(11)
F9 C33 S5B O20 -176.7(8)
F8 C33 S5B O20 64.5(11)
S5 C33 S5B O20 55.4(10)
F7 C33 S5B O21 -136.6(14)
F9 C33 S5B O21 103.9(13)
F8 C33 S5B O21 -14.9(14)
S5 C33 S5B O21 -24.0(14)
O22B O21 S5B S5 105(3)
O22B O21 S5B O22 19(3)
S5 O21 S5B O22 -86(3)
O22B O21 S5B O21B -23(5)
S5 O21 S5B O21B -128(4)
S5 O21 S5B O22B -105(3)
O22B O21 S5B O20 129.8(14)
S5 O21 S5B O20 25(2)
O22B O21 S5B C33 -122.0(14)
S5 O21 S5B C33 133(2)
C34 F11 O23B S6B 3.9(15)
S6B F11 O23B C34 -3.9(15)
C34 F11 O23B S6 14.2(11)
S6B F11 O23B S6 10.2(8)
S6 S6B O23B F11 47(3)
C34 S6B O23B F11 -7(3)
O25 S6B O23B F11 -124(3)
O24B S6B O23B F11 112(2)
O24 S6B O23B F11 71(2)
O23 S6B O23B F11 2(4)
S6 S6B O23B C34 54(3)
O25 S6B O23B C34 -117(3)
O24B S6B O23B C34 119(2)
O24 S6B O23B C34 78(2)
F11 S6B O23B C34 7(3)
O23 S6B O23B C34 9(3)
C34 S6B O23B S6 -54(3)
O25 S6B O23B S6 -171(4)
O24B S6B O23B S6 66(2)
O24 S6B O23B S6 24.3(17)
F11 S6B O23B S6 -47(3)
O23 S6B O23B S6 -45(2)
S6B S6 O23B F11 -134(3)
C34 S6 O23B F11 -32(6)
O24B S6 O23B F11 129(2)
O24 S6 O23B F11 80(2)
O23 S6 O23B F11 -44(3)
O25 S6 O23B F11 -128(2)
C34 S6 O23B S6B 102(6)
O24B S6 O23B S6B -96(2)
O24 S6 O23B S6B -145(2)
O23 S6 O23B S6B 90(3)
O25 S6 O23B S6B 6(2)
S6B S6 O23B C34 -102(6)
O24B S6 O23B C34 162(6)
O24 S6 O23B C34 113(6)
O23 S6 O23B C34 -11(7)
O25 S6 O23B C34 -96(6)
S4 O17 S4B O19B -165(2)
S4 O17 S4B O18 -81(2)
O19B O17 S4B O18 84(2)
S4 O17 S4B O19 8.8(14)
O19B O17 S4B O19 173.4(15)
S4 O17 S4B C32 113(2)
O19B O17 S4B C32 -82.1(19)
S4 O19B S4B O17 31(4)
O17 O19B S4B O18 -127.6(12)
S4 O19B S4B O18 -96(4)
O17 O19B S4B O19 -18(4)
S4 O19B S4B O19 13(3)
O17 O19B S4B C32 119.5(10)
S4 O19B S4B C32 151(4)
S4 O18 S4B O17 79(2)
S4 O18 S4B O19B 150(2)
S4 O18 S4B O19 -10.1(14)
S4 O18 S4B C32 -114(2)
S4 O19 S4B O17 -55(7)
S4 O19 S4B O19B -38(8)
S4 O19 S4B O18 72(7)
S4 O19 S4B C32 -175(8)
S6B S6 O24B O24 -150.1(15)
C34 S6 O24B O24 -104(6)
O23 S6 O24B O24 51(2)
O25 S6 O24B O24 148.9(16)
O23B S6 O24B O24 -123.2(15)
C34 S6 O24B S6B 47(6)
O24 S6 O24B S6B 150.1(15)
O23 S6 O24B S6B -158(2)
O25 S6 O24B S6B -61.0(10)
O23B S6 O24B S6B 26.9(11)
S6B S6 O24B C34 -47(6)
O24 S6 O24B C34 104(6)
O23 S6 O24B C34 155(6)
O25 S6 O24B C34 -108(6)
O23B S6 O24B C34 -20(6)
C34 S6B O24B S6 -39(6)
O25 S6B O24B S6 77.7(13)
O23B S6B O24B S6 -139.2(17)
O24 S6B O24B S6 -27.1(14)
F11 S6B O24B S6 -103.7(13)
O23 S6B O24B S6 10.3(10)
S6 S6B O24B O24 27.1(14)
C34 S6B O24B O24 -12(6)
O25 S6B O24B O24 104.8(18)
O23B S6B O24B O24 -112.1(19)
F11 S6B O24B O24 -76.6(17)
O23 S6B O24B O24 37.4(16)
S6 S6B O24B C34 39(6)
O25 S6B O24B C34 117(6)
O23B S6B O24B C34 -100(6)
O24 S6B O24B C34 12(6)
F11 S6B O24B C34 -65(6)
O23 S6B O24B C34 49(6)
S6B O24B O24 S6 -15.6(8)
C34 O24B O24 S6 -21(3)
S6 O24B O24 S6B 15.6(8)
C34 O24B O24 S6B -5(3)
S6B S6 O24 O24B 40.4(19)
C34 S6 O24 O24B 121(2)
O23 S6 O24 O24B -146.9(16)
O25 S6 O24 O24B -62(3)
O23B S6 O24 O24B 60.0(16)
C34 S6 O24 S6B 81(2)
O24B S6 O24 S6B -40.4(19)
O23 S6 O24 S6B 172.8(18)
O25 S6 O24 S6B -103(3)
O23B S6 O24 S6B 19.7(14)
S6 S6B O24 O24B -130(2)
C34 S6B O24 O24B 169(6)
O25 S6B O24 O24B -88(2)
O23B S6B O24 O24B 80(2)
F11 S6B O24 O24B 114.2(17)
O23 S6B O24 O24B -135.4(19)
C34 S6B O24 S6 -61(5)
O25 S6B O24 S6 41.2(19)
O24B S6B O24 S6 130(2)
O23B S6B O24 S6 -150(2)
F11 S6B O24 S6 -116.2(17)
O23 S6B O24 S6 -5.8(14)
O24B S6 C34 S6B -53(6)
O24 S6 C34 S6B -124(3)
O23 S6 C34 S6B 145(2)
O25 S6 C34 S6B 58(2)
O23B S6 C34 S6B -29(2)
S6B S6 C34 O23 -145(2)
O24B S6 C34 O23 163(4)
O24 S6 C34 O23 91.5(18)
O25 S6 C34 O23 -86.7(13)
O23B S6 C34 O23 -174(4)
S6B S6 C34 O23B 29(2)
O24B S6 C34 O23B -23(7)
O24 S6 C34 O23B -95(4)
O23 S6 C34 O23B 174(4)
O25 S6 C34 O23B 87(3)
S6B S6 C34 O25 -58(2)
O24B S6 C34 O25 -111(4)
O24 S6 C34 O25 178(2)
O23 S6 C34 O25 86.7(13)
O23B S6 C34 O25 -87(3)
S6B S6 C34 F12 -120(18)
O24B S6 C34 F12 -173(13)
O24 S6 C34 F12 116(16)
O23 S6 C34 F12 24(17)
O25 S6 C34 F12 -62(17)
O23B S6 C34 F12 -149(20)
S6B S6 C34 F11 58(6)
O24B S6 C34 F11 6(11)
O24 S6 C34 F11 -66(8)
O23 S6 C34 F11 -157(7)
O25 S6 C34 F11 116(7)
O23B S6 C34 F11 29(4)
S6B S6 C34 F10 142(3)
O24B S6 C34 F10 89(4)
O24 S6 C34 F10 18(3)
O23 S6 C34 F10 -73(2)
O25 S6 C34 F10 -160(2)
O23B S6 C34 F10 113(5)
S6B S6 C34 O24B 53(6)
O24 S6 C34 O24B -71(4)
O23 S6 C34 O24B -163(4)
O25 S6 C34 O24B 111(4)
O23B S6 C34 O24B 23(7)
O25 S6B C34 S6 -76.2(18)
O24B S6B C34 S6 39(5)
O23B S6B C34 S6 144(2)
O24 S6B C34 S6 31.6(11)
F11 S6B C34 S6 139(2)
O23 S6B C34 S6 -30.0(15)
S6 S6B C34 O23 30.0(15)
O25 S6B C34 O23 -46(2)
O24B S6B C34 O23 69(4)
O23B S6B C34 O23 174(2)
O24 S6B C34 O23 61.6(15)
F11 S6B C34 O23 169(2)
S6 S6B C34 O23B -144(2)
O25 S6B C34 O23B 140(2)
O24B S6B C34 O23B -105(3)
O24 S6B C34 O23B -112.4(18)
F11 S6B C34 O23B -4.9(18)
O23 S6B C34 O23B -174(2)
S6 S6B C34 O25 76.2(18)
O24B S6B C34 O25 116(4)
O23B S6B C34 O25 -140(2)
O24 S6B C34 O25 107.8(15)
F11 S6B C34 O25 -144.6(17)
O23 S6B C34 O25 46(2)
S6 S6B C34 F12 150(11)
O25 S6B C34 F12 74(10)
O24B S6B C34 F12 -170(7)
O23B S6B C34 F12 -66(10)
O24 S6B C34 F12 -178(11)
F11 S6B C34 F12 -71(9)
O23 S6B C34 F12 120(11)
S6 S6B C34 F11 -139(2)
O25 S6B C34 F11 144.6(17)
O24B S6B C34 F11 -100(3)
O23B S6B C34 F11 4.9(18)
O24 S6B C34 F11 -107.5(18)
O23 S6B C34 F11 -169(2)
S6 S6B C34 F10 -75(10)
O25 S6B C34 F10 -151(10)
O24B S6B C34 F10 -35(14)
O23B S6B C34 F10 69(11)
O24 S6B C34 F10 -43(10)
F11 S6B C34 F10 64(11)
O23 S6B C34 F10 -105(11)
S6 S6B C34 O24B -39(5)
O25 S6B C34 O24B -116(4)
O23B S6B C34 O24B 105(3)
O24 S6B C34 O24B -8(4)
F11 S6B C34 O24B 100(3)
O23 S6B C34 O24B -69(4)
S6B O23 C34 S6 27(3)
S6 O23 C34 S6B -27(3)
S6 O23 C34 O23B -15(5)
S6B O23 C34 O23B 12(7)
S6 O23 C34 O25 -61(5)
S6B O23 C34 O25 -33(3)
S6 O23 C34 F12 -171(8)
S6B O23 C34 F12 -143(5)
S6 O23 C34 F11 119(11)
S6B O23 C34 F11 146(13)
S6 O23 C34 F10 118(3)
S6B O23 C34 F10 145(3)
S6 O23 C34 O24B 8.5(19)
S6B O23 C34 O24B 36(2)
F11 O23B C34 S6 145(5)
S6B O23B C34 S6 -28(5)
F11 O23B C34 S6B 172(3)
S6 O23B C34 S6B 28(5)
F11 O23B C34 O23 158(8)
S6B O23B C34 O23 -15(8)
S6 O23B C34 O23 13(4)
F11 O23B C34 O25 -160(3)
S6B O23B C34 O25 28(3)
S6 O23B C34 O25 55(7)
F11 O23B C34 F12 -47(4)
S6B O23B C34 F12 141(5)
S6 O23B C34 F12 168(9)
S6B O23B C34 F11 -172(3)
S6 O23B C34 F11 -145(5)
F11 O23B C34 F10 28(4)
S6B O23B C34 F10 -145(4)
S6 O23B C34 F10 -117(3)
F11 O23B C34 O24B 133(2)
S6B O23B C34 O24B -40(2)
S6 O23B C34 O24B -12(3)
O23B F11 C34 S6 -48(8)
S6B F11 C34 S6 -42(8)
O23B F11 C34 S6B -6(2)
O23B F11 C34 O23 -153(14)
S6B F11 C34 O23 -147(14)
S6B F11 C34 O23B 6(2)
O23B F11 C34 O25 27(5)
S6B F11 C34 O25 33(4)
O23B F11 C34 F12 132(3)
S6B F11 C34 F12 138(3)
O23B F11 C34 F10 -152(3)
S6B F11 C34 F10 -146(3)
O23B F11 C34 O24B -45(3)
S6B F11 C34 O24B -39(3)
O24 O24B C34 S6 69(5)
S6B O24B C34 S6 -99(11)
S6 O24B C34 S6B 99(11)
O24 O24B C34 S6B 168(7)
S6 O24B C34 O23 -15(3)
O24 O24B C34 O23 54(2)
S6B O24B C34 O23 -113(8)
S6 O24B C34 O23B 156(8)
O24 O24B C34 O23B -135(4)
S6B O24B C34 O23B 57(3)
S6 O24B C34 O25 55(6)
O24 O24B C34 O25 124(2)
S6B O24B C34 O25 -44(5)
S6 O24B C34 F12 159(50)
O24 O24B C34 F12 -132(45)
S6B O24B C34 F12 60(39)
S6 O24B C34 F11 -176(8)
O24 O24B C34 F11 -107(4)
S6B O24B C34 F11 86(3)
S6 O24B C34 F10 -102(4)
O24 O24B C34 F10 -33(2)
S6B O24B C34 F10 159(8)
C34 S6B O25 S6 61(3)
O24B S6B O25 S6 -63.5(13)
O23B S6B O25 S6 174(3)
O24 S6B O25 S6 -20.9(10)
F11 S6B O25 S6 119(2)
O23 S6B O25 S6 22.3(10)
S6 S6B O25 C34 -61(3)
O24B S6B O25 C34 -125(4)
O23B S6B O25 C34 113(4)
O24 S6B O25 C34 -82(3)
F11 S6B O25 C34 57(4)
O23 S6B O25 C34 -39(4)
C34 S6 O25 S6B -59(2)
O24B S6 O25 S6B 74.2(13)
O24 S6 O25 S6B 124(2)
O23 S6 O25 S6B -149.8(14)
O23B S6 O25 S6B -2.9(13)
S6B S6 O25 C34 59(2)
O24B S6 O25 C34 133(2)
O24 S6 O25 C34 -177(3)
O23 S6 O25 C34 -91(2)
O23B S6 O25 C34 56(2)
S6 C34 O25 S6B 67(4)
O23 C34 O25 S6B 131(5)
O23B C34 O25 S6B -32.0(18)
F12 C34 O25 S6B -135(4)
F11 C34 O25 S6B -49(3)
F10 C34 O25 S6B 128(14)
O24B C34 O25 S6B 37(3)
S6B C34 O25 S6 -67(4)
O23 C34 O25 S6 64.1(16)
O23B C34 O25 S6 -99(4)
F12 C34 O25 S6 158(3)
F11 C34 O25 S6 -116(6)
F10 C34 O25 S6 61(11)
O24B C34 O25 S6 -30.0(17)
O17 S4B C32 F6 -33.5(18)
O19B S4B C32 F6 -102.5(15)
O18 S4B C32 F6 158.4(15)
O19 S4B C32 F6 63.0(11)
O17 S4B C32 F5 -153.4(17)
O19B S4B C32 F5 137.6(15)
O18 S4B C32 F5 38.4(15)
O19 S4B C32 F5 -57.0(11)
O17 S4B C32 F4 86.6(17)
O19B S4B C32 F4 17.6(15)
O18 S4B C32 F4 -81.5(15)
O19 S4B C32 F4 -176.9(10)
